data_4514182
loop_
_publ_author_name
'Cole, Jacqueline M.'
'Blood-Forsythe, Martin A'
'Lin, Tze-Chia'
'Pattison, Philip'
'Gong, Yun'
'V\'azquez-Mayagoitia, \'Alvaro'
'Waddell, Paul G.'
'Zhang, Lei'
'Koumura, Nagatoshi'
'Mori, Shogo'

_publ_section_title
;
 Discovery of S&#x00B7;&#x00B7;&#x00B7;C\\tb N Intramolecular Bonding in a
 Thiophenylcyanoacrylate-Based Dye: Realizing Charge Transfer Pathways and
 Dye&#x00B7;&#x00B7;&#x00B7;TiO2 Anchoring Characteristics for
 Dye-Sensitized Solar Cells.
;
_journal_issue 31
_journal_name_full 'ACS applied materials &amp; interfaces'
_journal_page_first 25952
_journal_page_last 25961
_journal_paper_doi 10.1021/acsami.7b03522
_journal_volume 9
_journal_year 2017
_chemical_formula_sum 'C58 H70 N2 O2 S4'
_chemical_formula_weight 955.40
_chemical_name_systematic
; 
 ? 
;
_space_group_IT_number 14
_symmetry_cell_setting monoclinic
_symmetry_space_group_name_Hall '-P 2yn'
_symmetry_space_group_name_H-M 'P 1 21/n 1'
_atom_sites_solution_hydrogens geom
_atom_sites_solution_primary direct
_atom_sites_solution_secondary difmap
_audit_creation_method SHELXL-97
_cell_angle_alpha 90.00
_cell_angle_beta 101.79
_cell_angle_gamma 90.00
_cell_formula_units_Z 4
_cell_length_a 19.841
_cell_length_b 10.611
_cell_length_c 24.928
_cell_measurement_reflns_used 15465
_cell_measurement_temperature 120(2)
_cell_measurement_theta_max 30.86
_cell_measurement_theta_min 2.06
_cell_volume 5137.443
_computing_cell_refinement 'CrysAlisPro, version 171.35.11a'
_computing_data_collection 'CrysAlisPro, version 171.35.11a'
_computing_data_reduction 'CrysAlisPro, version 171.35.11a'
_computing_molecular_graphics 'SHELXTL-Plus (Sheldrick, 1995)'
_computing_publication_material 'SHELXL-97 (Sheldrick, 1997)'
_computing_structure_refinement 'SHELXL-97 (Sheldrick, 1997)'
_computing_structure_solution 'SHELXS-97 (Sheldrick, 1990)'
_diffrn_ambient_temperature 120(2)
_diffrn_measured_fraction_theta_full 0.905
_diffrn_measured_fraction_theta_max 0.905
_diffrn_measurement_device_type 'KUMA kappa diffractometer'
_diffrn_measurement_method '\w scans'
_diffrn_radiation_monochromator Si(100)
_diffrn_radiation_source 'BM01 beam line at the ESRF'
_diffrn_radiation_type synchrotron
_diffrn_radiation_wavelength 0.69800
_diffrn_reflns_av_R_equivalents 0.1119
_diffrn_reflns_av_sigmaI/netI 0.0948
_diffrn_reflns_limit_h_max 28
_diffrn_reflns_limit_h_min -28
_diffrn_reflns_limit_k_max 11
_diffrn_reflns_limit_k_min -14
_diffrn_reflns_limit_l_max 35
_diffrn_reflns_limit_l_min -34
_diffrn_reflns_number 75100
_diffrn_reflns_theta_full 30.86
_diffrn_reflns_theta_max 30.86
_diffrn_reflns_theta_min 2.06
_diffrn_standards_decay_% 0
_diffrn_standards_interval_count 0
_diffrn_standards_number 0
_exptl_absorpt_coefficient_mu 0.229
_exptl_absorpt_correction_type empirical
_exptl_absorpt_process_details
; 
Sheldrick, G. M. (1996). SADABS. University of Goettingen, Germany
;
_exptl_crystal_colour 'dark red'
_exptl_crystal_density_diffrn 1.235
_exptl_crystal_density_method 'not measured'
_exptl_crystal_description needle
_exptl_crystal_F_000 2048
_exptl_crystal_size_max 0.060
_exptl_crystal_size_mid 0.005
_exptl_crystal_size_min 0.005
_refine_diff_density_max 0.629
_refine_diff_density_min -0.366
_refine_diff_density_rms 0.077
_refine_ls_extinction_method none
_refine_ls_goodness_of_fit_ref 1.137
_refine_ls_hydrogen_treatment mixed
_refine_ls_matrix_type full
_refine_ls_number_parameters 645
_refine_ls_number_reflns 15465
_refine_ls_number_restraints 50
_refine_ls_restrained_S_all 1.136
_refine_ls_R_factor_all 0.1493
_refine_ls_R_factor_gt 0.0994
_refine_ls_shift/su_max 0.003
_refine_ls_shift/su_mean 0.000
_refine_ls_structure_factor_coef Fsqd
_refine_ls_weighting_details 'calc w=1/[\s^2^(Fo^2^)+(0.0808P)^2^+4.2817P] where P=(Fo^2^+2Fc^2^)/3'
_refine_ls_weighting_scheme calc
_refine_ls_wR_factor_gt 0.2035
_refine_ls_wR_factor_ref 0.2241
_reflns_number_gt 10641
_reflns_number_total 15465
_reflns_threshold_expression >2sigma(I)
_cod_data_source_file am7b03522_si_002.cif
_cod_data_source_block mk2
_cod_original_cell_volume 5137.4
_cod_original_sg_symbol_H-M P2(1)/n
_cod_database_code 4514182

loop_
_symmetry_equiv_pos_as_xyz
'x, y, z'
'-x+1/2, y+1/2, -z+1/2'
'-x, -y, -z'
'x-1/2, -y-1/2, z-1/2'

loop_
_atom_site_label
_atom_site_type_symbol
_atom_site_fract_x
_atom_site_fract_y
_atom_site_fract_z
_atom_site_U_iso_or_equiv
_atom_site_adp_type
_atom_site_occupancy
_atom_site_symmetry_multiplicity
_atom_site_calc_flag
_atom_site_refinement_flags
_atom_site_disorder_assembly
_atom_site_disorder_group
S1 S 0.11687(4) 0.08973(7) 0.50983(3) 0.02742(18) Uani 1 1 d . . .
O1 O 0.00967(13) -0.3795(2) 0.46359(9) 0.0388(6) Uani 1 1 d . . .
N1 N 0.37613(15) 1.7220(2) 0.39760(11) 0.0343(6) Uani 1 1 d . . .
C1 C 0.35560(19) 1.8016(3) 0.30088(15) 0.0411(8) Uani 1 1 d . . .
H1 H 0.3726 1.8841 0.3100 0.049 Uiso 1 1 calc R . .
S2 S 0.14164(4) 0.44103(7) 0.42658(3) 0.03065(19) Uani 1 1 d . . .
O2 O 0.04589(14) -0.3957(2) 0.55455(9) 0.0422(6) Uani 1 1 d . . .
H18 H 0.0300 -0.4691 0.5490 0.063 Uiso 1 1 calc R . .
N2 N 0.12290(17) -0.1214(3) 0.60780(13) 0.0448(8) Uani 1 1 d . . .
C2 C 0.3315(2) 1.7667(4) 0.24695(15) 0.0437(9) Uani 1 1 d . . .
H2 H 0.3329 1.8259 0.2186 0.052 Uiso 1 1 calc R . .
S3 S 0.24370(4) 0.77858(7) 0.50125(3) 0.02852(18) Uani 1 1 d . . .
C3 C 0.3052(2) 1.6466(3) 0.23342(14) 0.0415(8) Uani 1 1 d . . .
H3 H 0.2885 1.6251 0.1961 0.050 Uiso 1 1 calc R . .
S4 S 0.27535(4) 1.13035(7) 0.41930(3) 0.03005(19) Uani 1 1 d . . .
C4 C 0.30324(18) 1.5587(3) 0.27374(13) 0.0364(8) Uani 1 1 d . . .
H4 H 0.2849 1.4771 0.2643 0.044 Uiso 1 1 calc R . .
C5 C 0.32828(17) 1.5903(3) 0.32827(13) 0.0313(7) Uani 1 1 d . . .
C6 C 0.35419(17) 1.7123(3) 0.34130(13) 0.0331(7) Uani 1 1 d . . .
C7 C 0.36636(17) 1.6069(3) 0.42098(14) 0.0325(7) Uani 1 1 d . . .
C8 C 0.33586(16) 1.5235(3) 0.37960(12) 0.0289(7) Uani 1 1 d . . .
C9 C 0.31868(16) 1.4028(3) 0.39391(12) 0.0286(6) Uani 1 1 d . . .
H9 H 0.2962 1.3462 0.3665 0.034 Uiso 1 1 calc R . .
C10 C 0.33447(17) 1.3655(3) 0.44840(13) 0.0291(7) Uani 1 1 d . . .
C11 C 0.36768(19) 1.4513(3) 0.48840(13) 0.0355(8) Uani 1 1 d . . .
H11 H 0.3791 1.4246 0.5255 0.043 Uiso 1 1 calc R . .
C12 C 0.38414(18) 1.5712(3) 0.47598(13) 0.0355(8) Uani 1 1 d . . .
H12 H 0.4066 1.6278 0.5034 0.043 Uiso 1 1 calc R . .
C13 C 0.11611(16) 0.2111(3) 0.46408(13) 0.0299(7) Uani 1 1 d . . .
C14 C 0.08221(17) 0.1760(3) 0.41175(13) 0.0332(7) Uani 1 1 d . . .
H14 H 0.0762 0.2314 0.3812 0.040 Uiso 1 1 calc R . .
C15 C 0.05786(15) 0.0522(3) 0.40805(12) 0.0284(6) Uani 1 1 d . . .
C16 C 0.07255(15) -0.0082(3) 0.45844(12) 0.0263(6) Uani 1 1 d . . .
C17 C 0.05425(15) -0.1348(3) 0.46696(13) 0.0270(6) Uani 1 1 d . . .
H17 H 0.0317 -0.1774 0.4348 0.032 Uiso 1 1 calc R . .
C18 C 0.06346(16) -0.2053(3) 0.51314(13) 0.0281(6) Uani 1 1 d . . .
C19 C 0.03732(17) -0.3354(3) 0.50808(13) 0.0307(7) Uani 1 1 d . . .
C20 C 0.09626(17) -0.1609(3) 0.56624(14) 0.0318(7) Uani 1 1 d . . .
C21 C 0.40831(18) 1.8320(3) 0.42763(15) 0.0382(8) Uani 1 1 d . . .
H21A H 0.3955 1.8356 0.4639 0.046 Uiso 1 1 calc R . .
H21B H 0.3911 1.9095 0.4073 0.046 Uiso 1 1 calc R . .
C22 C 0.48586(19) 1.8264(4) 0.43522(18) 0.0513(10) Uani 1 1 d . . .
H22A H 0.5061 1.9011 0.4554 0.077 Uiso 1 1 calc R . .
H22B H 0.4986 1.8240 0.3993 0.077 Uiso 1 1 calc R . .
H22C H 0.5030 1.7504 0.4560 0.077 Uiso 1 1 calc R . .
C23 C 0.02093(18) -0.0086(3) 0.35584(13) 0.0341(7) Uani 1 1 d . . .
H23A H -0.0251 -0.0361 0.3608 0.041 Uiso 1 1 calc R . .
H23B H 0.0468 -0.0850 0.3493 0.041 Uiso 1 1 calc R . .
C24 C 0.0118(2) 0.0745(4) 0.30552(14) 0.0486(10) Uani 1 1 d . B .
H24A H -0.0173 0.1474 0.3107 0.058 Uiso 1 1 calc R . .
H24B H 0.0574 0.1075 0.3020 0.058 Uiso 1 1 calc R . .
C25 C -0.0205(2) 0.0079(4) 0.25291(14) 0.0470(9) Uani 1 1 d U . .
H25A H 0.0030 -0.0742 0.2524 0.056 Uiso 1 1 calc R A 1
H25B H -0.0691 -0.0103 0.2543 0.056 Uiso 1 1 calc R A 1
C26B C -0.020(3) 0.071(5) 0.2009(12) 0.066(7) Uani 0.42(9) 1 d PU B 1
H26A H -0.0484 0.1484 0.1999 0.079 Uiso 0.42(9) 1 calc PR B 1
H26B H 0.0279 0.0999 0.2022 0.079 Uiso 0.42(9) 1 calc PR B 1
C26A C -0.033(2) 0.104(4) 0.2030(11) 0.045(7) Uani 0.41(10) 1 d PU B 2
H26C H -0.0686 0.1646 0.2077 0.054 Uiso 0.41(10) 1 calc PR B 2
H26D H 0.0105 0.1514 0.2037 0.054 Uiso 0.41(10) 1 calc PR B 2
C26C C -0.058(5) 0.100(4) 0.207(2) 0.060(12) Uani 0.17(6) 1 d PU B 3
H26E H -0.0827 0.1625 0.2252 0.072 Uiso 0.17(6) 1 calc PR B 3
H26F H -0.0211 0.1473 0.1939 0.072 Uiso 0.17(6) 1 calc PR B 3
C27B C -0.0424(14) 0.008(4) 0.1494(11) 0.042(6) Uani 0.35(7) 1 d PU B 1
H27A H -0.0083 -0.0581 0.1464 0.050 Uiso 0.35(7) 1 calc PR B 1
H27B H -0.0414 0.0699 0.1198 0.050 Uiso 0.35(7) 1 calc PR B 1
C27A C -0.054(2) 0.040(3) 0.1468(9) 0.061(8) Uani 0.47(6) 1 d PU B 2
H27C H -0.0664 0.1071 0.1189 0.073 Uiso 0.47(6) 1 calc PR B 2
H27D H -0.0133 -0.0043 0.1388 0.073 Uiso 0.47(6) 1 calc PR B 2
C27C C -0.110(2) 0.056(2) 0.1537(10) 0.073(9) Uani 0.209(17) 1 d PU B 3
H27E H -0.1571 0.0776 0.1592 0.087 Uiso 0.209(17) 1 calc PR B 3
H27F H -0.1019 0.1091 0.1230 0.087 Uiso 0.209(17) 1 calc PR B 3
C28 C -0.1118(3) -0.0514(7) 0.1388(2) 0.0858(19) Uani 1 1 d U . .
H28B H -0.129(3) -0.089(5) 0.100(2) 0.078(15) Uiso 1 1 d . . .
H28A H -0.115(3) -0.113(6) 0.170(3) 0.13(3) Uiso 1 1 d . . .
C30 C 0.18715(16) 0.5520(3) 0.46966(13) 0.0301(7) Uani 1 1 d . . .
C31 C 0.20635(18) 0.5033(3) 0.52182(13) 0.0368(8) Uani 1 1 d . . .
H31 H 0.2318 0.5507 0.5515 0.044 Uiso 1 1 calc R . .
C32 C 0.18547(18) 0.3781(3) 0.52794(14) 0.0367(8) Uani 1 1 d . . .
C33 C 0.14779(16) 0.3318(3) 0.47890(13) 0.0312(7) Uani 1 1 d . . .
C34 C 0.20410(18) 0.3062(3) 0.58120(14) 0.0381(8) Uani 1 1 d . . .
H34A H 0.2461 0.3434 0.6040 0.046 Uiso 1 1 calc R . .
H34B H 0.2145 0.2176 0.5734 0.046 Uiso 1 1 calc R . .
C35 C 0.14642(19) 0.3090(3) 0.61269(14) 0.0401(8) Uani 1 1 d . . .
H35A H 0.1025 0.2886 0.5874 0.048 Uiso 1 1 calc R . .
H35B H 0.1425 0.3952 0.6269 0.048 Uiso 1 1 calc R . .
C36 C 0.1577(2) 0.2155(4) 0.66098(15) 0.0435(9) Uani 1 1 d . . .
H36A H 0.1162 0.2164 0.6772 0.052 Uiso 1 1 calc R . .
H36B H 0.1618 0.1298 0.6463 0.052 Uiso 1 1 calc R . .
C37 C 0.2202(2) 0.2398(4) 0.70647(15) 0.0459(9) Uani 1 1 d . . .
H37A H 0.2199 0.3288 0.7182 0.055 Uiso 1 1 calc R . .
H37B H 0.2626 0.2257 0.6921 0.055 Uiso 1 1 calc R . .
C38 C 0.2214(3) 0.1543(5) 0.75585(18) 0.0667(13) Uani 1 1 d . . .
H38A H 0.1767 0.1619 0.7674 0.080 Uiso 1 1 calc R . .
H38B H 0.2260 0.0659 0.7445 0.080 Uiso 1 1 calc R . .
C39 C 0.2778(3) 0.1821(6) 0.80396(19) 0.0786(16) Uani 1 1 d . . .
H39A H 0.2752 0.1231 0.8337 0.118 Uiso 1 1 calc R . .
H39B H 0.2729 0.2685 0.8165 0.118 Uiso 1 1 calc R . .
H39C H 0.3225 0.1731 0.7933 0.118 Uiso 1 1 calc R . .
C40 C 0.24579(15) 0.8961(3) 0.45370(12) 0.0258(6) Uani 1 1 d . . .
C41 C 0.21520(16) 0.8556(3) 0.40224(13) 0.0280(6) Uani 1 1 d . . .
H41 H 0.2112 0.9071 0.3706 0.034 Uiso 1 1 calc R . .
C42 C 0.19025(15) 0.7308(3) 0.40041(12) 0.0267(6) Uani 1 1 d . . .
C43 C 0.20254(16) 0.6760(3) 0.45163(12) 0.0286(6) Uani 1 1 d . . .
C44 C 0.15398(18) 0.6645(3) 0.34862(13) 0.0331(7) Uani 1 1 d . . .
H44A H 0.1795 0.5860 0.3449 0.040 Uiso 1 1 calc R . .
H44B H 0.1076 0.6397 0.3537 0.040 Uiso 1 1 calc R . .
C45 C 0.14554(18) 0.7361(3) 0.29519(12) 0.0304(7) Uani 1 1 d . . .
H45A H 0.1915 0.7568 0.2880 0.036 Uiso 1 1 calc R . .
H45B H 0.1211 0.8163 0.2983 0.036 Uiso 1 1 calc R . .
C46 C 0.1056(2) 0.6606(3) 0.24763(14) 0.0453(9) Uani 1 1 d . . .
H46A H 0.1330 0.5843 0.2438 0.054 Uiso 1 1 calc R . .
H46B H 0.0626 0.6318 0.2580 0.054 Uiso 1 1 calc R . .
C47 C 0.0865(2) 0.7192(3) 0.19316(14) 0.0482(10) Uani 1 1 d . . .
H47A H 0.0637 0.8003 0.1978 0.058 Uiso 1 1 calc R . .
H47B H 0.1298 0.7398 0.1811 0.058 Uiso 1 1 calc R . .
C48 C 0.0427(3) 0.6522(4) 0.14869(16) 0.0657(14) Uani 1 1 d . . .
H48A H 0.0004 0.6302 0.1618 0.079 Uiso 1 1 calc R . .
H48B H 0.0663 0.5717 0.1446 0.079 Uiso 1 1 calc R . .
C49 C 0.0201(2) 0.7025(4) 0.09354(15) 0.0571(11) Uani 1 1 d . . .
H49A H -0.0087 0.6401 0.0706 0.086 Uiso 1 1 calc R . .
H49B H 0.0604 0.7216 0.0779 0.086 Uiso 1 1 calc R . .
H49C H -0.0065 0.7798 0.0951 0.086 Uiso 1 1 calc R . .
C50 C 0.31812(16) 1.2394(3) 0.46584(12) 0.0275(6) Uani 1 1 d . . .
C51 C 0.33200(17) 1.1883(3) 0.51718(13) 0.0300(7) Uani 1 1 d . . .
H51 H 0.3554 1.2335 0.5484 0.036 Uiso 1 1 calc R . .
C52 C 0.30882(16) 1.0629(3) 0.52041(12) 0.0288(6) Uani 1 1 d . . .
C53 C 0.27660(15) 1.0172(3) 0.46970(12) 0.0257(6) Uani 1 1 d . . .
C54 C 0.31700(19) 0.9909(3) 0.57344(13) 0.0366(8) Uani 1 1 d . . .
H54A H 0.3394 0.9092 0.5691 0.044 Uiso 1 1 calc R . .
H54B H 0.2707 0.9724 0.5804 0.044 Uiso 1 1 calc R . .
C55 C 0.3583(2) 1.0572(3) 0.62289(14) 0.0390(8) Uani 1 1 d . . .
H55A H 0.3352 1.1376 0.6283 0.047 Uiso 1 1 calc R . .
H55B H 0.4044 1.0777 0.6158 0.047 Uiso 1 1 calc R . .
C56 C 0.3670(2) 0.9800(4) 0.67508(14) 0.0446(9) Uani 1 1 d . . .
H56A H 0.3850 0.8956 0.6685 0.054 Uiso 1 1 calc R . .
H56B H 0.3215 0.9685 0.6849 0.054 Uiso 1 1 calc R . .
C57 C 0.4158(2) 1.0422(4) 0.72265(14) 0.0405(8) Uani 1 1 d . . .
H57A H 0.4603 1.0583 0.7117 0.049 Uiso 1 1 calc R . .
H57B H 0.3964 1.1248 0.7301 0.049 Uiso 1 1 calc R . .
C58 C 0.4292(2) 0.9660(4) 0.77457(15) 0.0506(10) Uani 1 1 d . . .
H58A H 0.4486 0.8834 0.7672 0.061 Uiso 1 1 calc R . .
H58B H 0.3848 0.9502 0.7858 0.061 Uiso 1 1 calc R . .
C59 C 0.4782(2) 1.0296(5) 0.82156(16) 0.0584(12) Uani 1 1 d . . .
H59A H 0.4847 0.9755 0.8541 0.088 Uiso 1 1 calc R . .
H59B H 0.4589 1.1107 0.8297 0.088 Uiso 1 1 calc R . .
H59C H 0.5227 1.0435 0.8112 0.088 Uiso 1 1 calc R . .

loop_
_atom_site_aniso_label
_atom_site_aniso_U_11
_atom_site_aniso_U_22
_atom_site_aniso_U_33
_atom_site_aniso_U_23
_atom_site_aniso_U_13
_atom_site_aniso_U_12
S1 0.0294(4) 0.0272(4) 0.0241(4) 0.0015(3) 0.0019(3) -0.0052(3)
O1 0.0603(16) 0.0207(10) 0.0292(13) 0.0014(9) -0.0051(11) -0.0001(10)
N1 0.0428(15) 0.0245(13) 0.0328(15) 0.0005(11) 0.0011(12) -0.0057(11)
C1 0.048(2) 0.0343(18) 0.039(2) 0.0073(15) 0.0048(16) -0.0031(16)
S2 0.0368(4) 0.0304(4) 0.0220(4) 0.0023(3) -0.0005(3) -0.0127(3)
O2 0.0684(17) 0.0223(11) 0.0310(13) 0.0019(9) -0.0015(11) -0.0017(11)
N2 0.060(2) 0.0360(16) 0.0351(18) 0.0002(13) 0.0012(14) -0.0013(14)
C2 0.053(2) 0.043(2) 0.034(2) 0.0149(16) 0.0054(16) 0.0031(17)
S3 0.0331(4) 0.0292(4) 0.0216(4) -0.0001(3) 0.0019(3) -0.0096(3)
C3 0.056(2) 0.045(2) 0.0208(17) 0.0041(15) 0.0003(15) 0.0065(17)
S4 0.0423(4) 0.0249(4) 0.0199(4) -0.0005(3) -0.0008(3) -0.0044(3)
C4 0.048(2) 0.0316(17) 0.0275(17) -0.0014(13) 0.0033(14) 0.0040(15)
C5 0.0381(17) 0.0272(15) 0.0272(17) 0.0022(13) 0.0035(13) 0.0024(13)
C6 0.0382(17) 0.0286(15) 0.0307(18) 0.0024(13) 0.0026(13) -0.0020(13)
C7 0.0389(17) 0.0255(15) 0.0326(18) 0.0015(13) 0.0062(13) -0.0020(13)
C8 0.0375(16) 0.0248(14) 0.0219(15) -0.0003(12) 0.0006(12) 0.0025(12)
C9 0.0393(17) 0.0232(14) 0.0213(15) -0.0039(11) 0.0011(12) -0.0010(12)
C10 0.0390(17) 0.0242(14) 0.0227(15) 0.0004(12) 0.0032(12) -0.0014(13)
C11 0.053(2) 0.0294(16) 0.0217(16) 0.0010(13) 0.0018(14) -0.0045(15)
C12 0.0465(19) 0.0307(16) 0.0258(17) -0.0040(13) -0.0009(14) -0.0076(14)
C13 0.0321(15) 0.0300(15) 0.0267(16) 0.0052(13) 0.0041(12) -0.0088(13)
C14 0.0396(17) 0.0341(17) 0.0230(16) 0.0044(13) 0.0000(13) -0.0120(14)
C15 0.0281(14) 0.0321(15) 0.0240(16) -0.0012(12) 0.0030(12) -0.0066(12)
C16 0.0264(14) 0.0254(14) 0.0263(16) -0.0026(12) 0.0035(11) -0.0027(11)
C17 0.0276(14) 0.0241(14) 0.0272(16) -0.0042(12) 0.0011(12) 0.0010(11)
C18 0.0332(15) 0.0217(14) 0.0272(16) -0.0015(12) 0.0008(12) 0.0016(12)
C19 0.0400(17) 0.0213(14) 0.0276(17) -0.0003(12) -0.0005(13) 0.0052(12)
C20 0.0407(17) 0.0231(14) 0.0306(18) 0.0046(13) 0.0051(14) 0.0012(13)
C21 0.046(2) 0.0306(17) 0.036(2) 0.0001(14) 0.0051(15) -0.0012(15)
C22 0.040(2) 0.053(2) 0.060(3) -0.003(2) 0.0094(18) -0.0109(18)
C23 0.0439(19) 0.0320(16) 0.0241(17) -0.0017(13) 0.0011(13) -0.0053(14)
C24 0.069(3) 0.047(2) 0.0259(18) 0.0004(16) 0.0013(17) -0.025(2)
C25 0.065(3) 0.043(2) 0.0276(19) 0.0004(15) -0.0043(16) -0.0042(18)
C26B 0.097(15) 0.048(14) 0.049(10) 0.003(9) 0.006(9) -0.021(12)
C26A 0.082(15) 0.032(11) 0.013(7) 0.014(7) -0.008(8) -0.008(9)
C26C 0.09(3) 0.036(15) 0.048(18) -0.034(14) 0.000(17) -0.017(16)
C27B 0.048(9) 0.058(14) 0.020(7) 0.015(8) 0.010(6) 0.008(8)
C27A 0.104(18) 0.040(9) 0.026(6) 0.010(6) -0.018(9) -0.013(9)
C27C 0.11(2) 0.054(13) 0.050(13) 0.007(10) 0.014(13) 0.030(14)
C28 0.109(5) 0.100(5) 0.038(3) 0.000(3) -0.009(3) -0.032(4)
C30 0.0341(16) 0.0304(15) 0.0241(16) -0.0002(12) 0.0023(12) -0.0116(13)
C31 0.0420(18) 0.0399(18) 0.0254(17) -0.0011(14) -0.0006(14) -0.0194(15)
C32 0.0402(18) 0.0398(18) 0.0273(17) 0.0036(14) 0.0002(13) -0.0155(15)
C33 0.0349(16) 0.0338(16) 0.0229(16) 0.0056(13) 0.0013(12) -0.0128(13)
C34 0.0426(19) 0.0345(17) 0.0338(19) 0.0000(14) 0.0000(14) -0.0133(15)
C35 0.049(2) 0.0353(18) 0.0336(19) -0.0034(15) 0.0024(15) -0.0045(15)
C36 0.057(2) 0.0393(19) 0.034(2) -0.0008(15) 0.0079(16) -0.0095(17)
C37 0.053(2) 0.046(2) 0.038(2) -0.0012(17) 0.0064(17) -0.0029(18)
C38 0.077(3) 0.077(3) 0.041(2) 0.016(2) 0.003(2) -0.006(3)
C39 0.071(3) 0.113(5) 0.045(3) 0.006(3) -0.002(2) 0.011(3)
C40 0.0287(14) 0.0259(14) 0.0229(15) -0.0001(11) 0.0057(11) -0.0033(12)
C41 0.0341(16) 0.0245(14) 0.0246(16) 0.0001(12) 0.0044(12) -0.0042(12)
C42 0.0269(14) 0.0282(15) 0.0246(15) 0.0011(12) 0.0045(11) -0.0037(12)
C43 0.0293(15) 0.0306(15) 0.0247(16) -0.0035(12) 0.0030(12) -0.0089(12)
C44 0.0410(18) 0.0318(16) 0.0242(16) 0.0002(13) 0.0011(13) -0.0115(14)
C45 0.0417(17) 0.0241(14) 0.0233(16) -0.0016(12) 0.0017(13) -0.0005(13)
C46 0.065(2) 0.0382(19) 0.0263(18) 0.0037(15) -0.0057(16) -0.0188(18)
C47 0.077(3) 0.0327(18) 0.0284(19) 0.0014(15) -0.0048(18) -0.0085(18)
C48 0.100(4) 0.051(2) 0.034(2) 0.0049(18) -0.015(2) -0.024(2)
C49 0.075(3) 0.058(3) 0.030(2) 0.0053(18) -0.0094(19) -0.009(2)
C50 0.0368(16) 0.0224(14) 0.0218(15) -0.0050(11) 0.0023(12) -0.0023(12)
C51 0.0401(17) 0.0258(15) 0.0218(15) -0.0034(12) 0.0007(12) -0.0050(13)
C52 0.0369(16) 0.0261(14) 0.0219(15) -0.0016(12) 0.0027(12) -0.0028(12)
C53 0.0308(15) 0.0245(14) 0.0214(15) 0.0002(11) 0.0048(11) -0.0008(12)
C54 0.050(2) 0.0308(16) 0.0256(17) 0.0001(13) -0.0014(14) -0.0122(15)
C55 0.048(2) 0.0369(18) 0.0289(18) 0.0012(14) 0.0003(14) -0.0097(15)
C56 0.058(2) 0.044(2) 0.0283(19) 0.0046(15) 0.0000(16) -0.0118(18)
C57 0.049(2) 0.0422(19) 0.0299(18) 0.0004(15) 0.0065(15) -0.0048(16)
C58 0.060(2) 0.059(2) 0.029(2) 0.0056(18) -0.0001(17) -0.002(2)
C59 0.056(3) 0.077(3) 0.037(2) -0.008(2) -0.0034(18) 0.010(2)

loop_
_atom_type_symbol
_atom_type_description
_atom_type_scat_dispersion_real
_atom_type_scat_dispersion_imag
_atom_type_scat_source
C C 0.0033 0.0016 'International Tables Vol C Tables 4.2.6.8 and 6.1.1.4'
H H 0.0000 0.0000 'International Tables Vol C Tables 4.2.6.8 and 6.1.1.4'
N N 0.0061 0.0033 'International Tables Vol C Tables 4.2.6.8 and 6.1.1.4'
O O 0.0106 0.0060 'International Tables Vol C Tables 4.2.6.8 and 6.1.1.4'
S S 0.1246 0.1234 'International Tables Vol C Tables 4.2.6.8 and 6.1.1.4'

loop_
_geom_angle_atom_site_label_1
_geom_angle_atom_site_label_2
_geom_angle_atom_site_label_3
_geom_angle
C13 S1 C16 91.40(15)
C7 N1 C6 108.6(3)
C7 N1 C21 125.0(3)
C6 N1 C21 126.3(3)
C2 C1 C6 118.0(3)
C30 S2 C33 92.36(15)
C1 C2 C3 121.2(3)
C43 S3 C40 92.16(15)
C4 C3 C2 120.5(3)
C50 S4 C53 92.55(15)
C3 C4 C5 119.5(3)
C4 C5 C6 119.3(3)
C4 C5 C8 134.4(3)
C6 C5 C8 106.3(3)
N1 C6 C1 129.5(3)
N1 C6 C5 109.1(3)
C1 C6 C5 121.4(3)
N1 C7 C12 128.6(3)
N1 C7 C8 108.9(3)
C12 C7 C8 122.5(3)
C9 C8 C7 119.0(3)
C9 C8 C5 133.9(3)
C7 C8 C5 107.1(3)
C10 C9 C8 119.8(3)
C9 C10 C11 119.1(3)
C9 C10 C50 122.2(3)
C11 C10 C50 118.7(3)
C12 C11 C10 122.7(3)
C11 C12 C7 116.8(3)
C14 C13 C33 125.5(3)
C14 C13 S1 111.0(2)
C33 C13 S1 123.5(2)
C13 C14 C15 114.1(3)
C16 C15 C14 111.7(3)
C16 C15 C23 124.1(3)
C14 C15 C23 124.2(3)
C15 C16 C17 124.1(3)
C15 C16 S1 111.8(2)
C17 C16 S1 124.1(2)
C18 C17 C16 131.0(3)
C17 C18 C20 124.2(3)
C17 C18 C19 117.5(3)
C20 C18 C19 118.3(3)
O1 C19 O2 124.7(3)
O1 C19 C18 121.4(3)
O2 C19 C18 113.9(3)
N2 C20 C18 177.5(4)
N1 C21 C22 111.1(3)
C15 C23 C24 115.0(3)
C25 C24 C23 113.8(3)
C26B C25 C24 118.3(14)
C26B C25 C26C 32(4)
C24 C25 C26C 113.3(15)
C26B C25 C26A 16(2)
C24 C25 C26A 110.5(14)
C26C C25 C26A 19(3)
C27B C26B C25 121(3)
C27A C26A C25 114(3)
C27C C26C C25 124(3)
C26B C27B C28 118(2)
C28 C27A C26A 118(2)
C28 C27C C26C 121(3)
C27C C28 C27A 51(2)
C27C C28 C27B 65(2)
C27A C28 C27B 15.7(14)
C31 C30 C43 126.9(3)
C31 C30 S2 109.9(2)
C43 C30 S2 123.2(2)
C30 C31 C32 115.2(3)
C33 C32 C31 110.9(3)
C33 C32 C34 126.0(3)
C31 C32 C34 123.2(3)
C32 C33 C13 132.0(3)
C32 C33 S2 111.7(2)
C13 C33 S2 116.2(2)
C32 C34 C35 111.7(3)
C34 C35 C36 112.8(3)
C37 C36 C35 116.1(3)
C36 C37 C38 112.1(3)
C39 C38 C37 114.6(4)
C41 C40 C53 128.2(3)
C41 C40 S3 110.4(2)
C53 C40 S3 121.4(2)
C40 C41 C42 114.2(3)
C43 C42 C41 111.8(3)
C43 C42 C44 123.8(3)
C41 C42 C44 124.4(3)
C42 C43 C30 131.6(3)
C42 C43 S3 111.5(2)
C30 C43 S3 116.9(2)
C45 C44 C42 117.7(3)
C44 C45 C46 111.7(3)
C47 C46 C45 119.6(3)
C48 C47 C46 120.0(3)
C47 C48 C49 124.3(4)
C51 C50 C10 128.8(3)
C51 C50 S4 109.9(2)
C10 C50 S4 121.3(2)
C50 C51 C52 114.9(3)
C53 C52 C51 111.8(3)
C53 C52 C54 124.9(3)
C51 C52 C54 123.3(3)
C52 C53 C40 130.9(3)
C52 C53 S4 110.8(2)
C40 C53 S4 118.3(2)
C52 C54 C55 115.1(3)
C54 C55 C56 113.4(3)
C55 C56 C57 112.2(3)
C58 C57 C56 114.2(3)
C57 C58 C59 113.4(4)

loop_
_geom_bond_atom_site_label_1
_geom_bond_atom_site_label_2
_geom_bond_distance
S1 C13 1.718(3)
S1 C16 1.742(3)
O1 C19 1.225(4)
N1 C7 1.385(4)
N1 C6 1.386(4)
N1 C21 1.460(4)
C1 C2 1.382(5)
C1 C6 1.387(5)
S2 C30 1.720(3)
S2 C33 1.731(3)
O2 C19 1.304(4)
N2 C20 1.142(4)
C2 C3 1.392(5)
S3 C43 1.723(3)
S3 C40 1.727(3)
C3 C4 1.378(5)
S4 C50 1.733(3)
S4 C53 1.734(3)
C4 C5 1.390(4)
C5 C6 1.406(4)
C5 C8 1.444(4)
C7 C12 1.396(5)
C7 C8 1.399(4)
C8 C9 1.390(4)
C9 C10 1.388(4)
C10 C11 1.411(4)
C10 C50 1.464(4)
C11 C12 1.365(4)
C13 C14 1.391(4)
C13 C33 1.440(4)
C14 C15 1.396(4)
C15 C16 1.387(4)
C15 C23 1.503(4)
C16 C17 1.419(4)
C17 C18 1.353(4)
C18 C20 1.430(4)
C18 C19 1.471(4)
C21 C22 1.512(5)
C23 C24 1.514(5)
C24 C25 1.512(5)
C25 C26B 1.46(3)
C25 C26C 1.58(5)
C25 C26A 1.59(2)
C26B C27B 1.44(4)
C26A C27A 1.54(4)
C26C C27C 1.58(6)
C27B C28 1.49(3)
C27A C28 1.48(3)
C27C C28 1.20(2)
C30 C31 1.379(4)
C30 C43 1.443(4)
C31 C32 1.409(5)
C32 C33 1.386(4)
C32 C34 1.510(5)
C34 C35 1.515(5)
C35 C36 1.540(5)
C36 C37 1.522(5)
C37 C38 1.525(6)
C38 C39 1.494(6)
C40 C41 1.371(4)
C40 C53 1.444(4)
C41 C42 1.412(4)
C42 C43 1.379(4)
C42 C44 1.516(4)
C44 C45 1.512(4)
C45 C46 1.514(4)
C46 C47 1.471(5)
C47 C48 1.448(5)
C48 C49 1.458(5)
C50 C51 1.365(4)
C51 C52 1.416(4)
C52 C53 1.382(4)
C52 C54 1.507(4)
C54 C55 1.508(4)
C55 C56 1.517(5)
C56 C57 1.520(5)
C57 C58 1.503(5)
C58 C59 1.519(5)
